data_7101344
loop_
_publ_author_name
V.Yam
K.Man-Chung
'Nianyong Zhu'

_publ_section_title
;
Unprecedented formation of an acetamidate-bridged dinuclear
platinum(II) terpyridyl complex--correlation of luminescence properties
with the crystal forms and dimerization studies in solution
;
_journal_issue 32
_journal_name_full 'Chemical Communications'
_journal_paper_doi 10.1039/b606352g
_journal_year 2006
_chemical_formula_moiety 'C39.50 H35 F9 N7 O11.50 Pt2 S3'
_chemical_formula_sum 'C39.5 H35 F9 N7 O11.5 Pt2 S3'
_chemical_formula_weight 1449.11
_chemical_name_systematic
;
?
;
_space_group_IT_number 2
_symmetry_cell_setting triclinic
_symmetry_space_group_name_Hall '-P 1'
_symmetry_space_group_name_H-M 'P -1'
_atom_sites_solution_hydrogens geom
_atom_sites_solution_primary direct
_atom_sites_solution_secondary difmap
_audit_creation_method SHELXL-97
_cell_angle_alpha 105.61(3)
_cell_angle_beta 106.55(3)
_cell_angle_gamma 98.27(3)
_cell_formula_units_Z 2
_cell_length_a 13.743(3)
_cell_length_b 13.814(3)
_cell_length_c 13.969(3)
_cell_measurement_reflns_used 0
_cell_measurement_temperature 301(2)
_cell_measurement_theta_max 0
_cell_measurement_theta_min 0
_cell_volume 2377.5(9)
_computing_cell_refinement scalepack
_computing_data_collection marcontrol
_computing_data_reduction denzo
_computing_molecular_graphics 'Ortep-3 for Windows (Farrugia, 1997)'
_computing_publication_material 'WinGX publication routines (Farrugia, 1999)'
_computing_structure_refinement 'SHELXL-97 (Sheldrick, 1997)'
_computing_structure_solution SIR-97
_diffrn_ambient_temperature 301(2)
_diffrn_measured_fraction_theta_full 0.928
_diffrn_measured_fraction_theta_max 0.928
_diffrn_measurement_device_type 'marresearch IPDS mar300'
_diffrn_measurement_method oscillation
_diffrn_radiation_monochromator graphite
_diffrn_radiation_source 'fine-focus sealed tube'
_diffrn_radiation_type MoK\a
_diffrn_radiation_wavelength 0.71073
_diffrn_reflns_av_R_equivalents 0.0376
_diffrn_reflns_av_sigmaI/netI 0.0594
_diffrn_reflns_limit_h_max 15
_diffrn_reflns_limit_h_min -15
_diffrn_reflns_limit_k_max 16
_diffrn_reflns_limit_k_min -16
_diffrn_reflns_limit_l_max 16
_diffrn_reflns_limit_l_min -16
_diffrn_reflns_number 17972
_diffrn_reflns_theta_full 25.63
_diffrn_reflns_theta_max 25.63
_diffrn_reflns_theta_min 1.58
_exptl_absorpt_coefficient_mu 6.111
_exptl_absorpt_correction_type none
_exptl_crystal_colour 'orange red'
_exptl_crystal_density_diffrn 2.024
_exptl_crystal_density_method 'not measured'
_exptl_crystal_description prism
_exptl_crystal_F_000 1396
_exptl_crystal_size_max 0.4
_exptl_crystal_size_mid 0.25
_exptl_crystal_size_min 0.15
_refine_diff_density_max 0.901
_refine_diff_density_min -3.382
_refine_diff_density_rms 0.394
_refine_ls_extinction_method none
_refine_ls_goodness_of_fit_ref 1.100
_refine_ls_hydrogen_treatment constr
_refine_ls_matrix_type full
_refine_ls_number_parameters 648
_refine_ls_number_reflns 8328
_refine_ls_number_restraints 0
_refine_ls_restrained_S_all 1.100
_refine_ls_R_factor_all 0.0505
_refine_ls_R_factor_gt 0.0390
_refine_ls_shift/su_max 0.001
_refine_ls_shift/su_mean 0.000
_refine_ls_structure_factor_coef Fsqd
_refine_ls_weighting_details 'calc w=1/[\s^2^(Fo^2^)+(0.0703P)^2^+0.0000P] where P=(Fo^2^+2Fc^2^)/3'
_refine_ls_weighting_scheme calc
_refine_ls_wR_factor_gt 0.1092
_refine_ls_wR_factor_ref 0.1236
_reflns_number_gt 6627
_reflns_number_total 8328
_reflns_threshold_expression >2sigma(I)
_cod_data_source_file b606352g.txt
_cod_original_formula_sum 'C39.50 H35 F9 N7 O11.50 Pt2 S3'
_cod_database_code 7101344

loop_
_symmetry_equiv_pos_as_xyz
'x, y, z'
'-x, -y, -z'

loop_
_atom_site_label
_atom_site_type_symbol
_atom_site_fract_x
_atom_site_fract_y
_atom_site_fract_z
_atom_site_U_iso_or_equiv
_atom_site_adp_type
_atom_site_occupancy
_atom_site_symmetry_multiplicity
_atom_site_calc_flag
_atom_site_refinement_flags
Pt1 Pt 0.17266(2) 0.02136(2) 0.55807(2) 0.04243(10) Uani 1 1 d .
Pt2 Pt 0.36812(2) 0.02079(2) 0.48687(2) 0.04419(11) Uani 1 1 d .
O1 O 0.4119(5) 0.1640(4) 0.5956(5) 0.0635(15) Uani 1 1 d .
N1 N 0.1111(5) 0.0415(5) 0.4166(5) 0.0486(15) Uani 1 1 d .
N2 N 0.0955(5) -0.1195(5) 0.4769(5) 0.0443(14) Uani 1 1 d .
N3 N 0.2003(5) -0.0432(5) 0.6748(5) 0.0481(15) Uani 1 1 d .
N4 N 0.3309(5) 0.0651(5) 0.3575(5) 0.0517(16) Uani 1 1 d .
N5 N 0.3279(4) -0.1132(4) 0.3811(4) 0.0417(13) Uani 1 1 d .
N6 N 0.3998(5) -0.0649(5) 0.5840(5) 0.0461(14) Uani 1 1 d .
N7 N 0.2648(5) 0.1676(5) 0.6427(5) 0.0544(16) Uani 1 1 d .
H7A H 0.2684 0.1763 0.7099 0.065 Uiso 1 1 calc R
C1 C 0.1156(6) 0.1319(6) 0.3957(7) 0.0529(19) Uani 1 1 d .
H1 H 0.1500 0.1940 0.4501 0.064 Uiso 1 1 calc R
C2 C 0.0702(7) 0.1327(8) 0.2956(8) 0.062(2) Uani 1 1 d .
H2 H 0.0747 0.1953 0.2821 0.075 Uiso 1 1 calc R
C3 C 0.0182(8) 0.0423(8) 0.2148(7) 0.067(2) Uani 1 1 d .
H3 H -0.0125 0.0430 0.1465 0.081 Uiso 1 1 calc R
C4 C 0.0115(6) -0.0505(7) 0.2359(6) 0.0564(19) Uani 1 1 d .
H4 H -0.0240 -0.1125 0.1817 0.068 Uiso 1 1 calc R
C5 C 0.0578(5) -0.0506(6) 0.3372(6) 0.0495(17) Uani 1 1 d .
C6 C 0.0552(6) -0.1427(6) 0.3692(6) 0.0503(18) Uani 1 1 d .
C7 C 0.0194(7) -0.2449(6) 0.3073(7) 0.062(2) Uani 1 1 d .
H7 H -0.0067 -0.2631 0.2340 0.074 Uiso 1 1 calc R
C8 C 0.0230(8) -0.3208(7) 0.3559(8) 0.075(3) Uani 1 1 d .
H8 H -0.0037 -0.3900 0.3142 0.090 Uiso 1 1 calc R
C9 C 0.0655(6) -0.2959(6) 0.4657(7) 0.063(2) Uani 1 1 d .
H9 H 0.0687 -0.3471 0.4974 0.075 Uiso 1 1 calc R
C10 C 0.1025(6) -0.1925(6) 0.5250(6) 0.0476(17) Uani 1 1 d .
C11 C 0.1555(6) -0.1457(6) 0.6414(6) 0.0507(19) Uani 1 1 d .
C12 C 0.1601(7) -0.2001(7) 0.7105(7) 0.059(2) Uani 1 1 d .
H12 H 0.1280 -0.2704 0.6862 0.071 Uiso 1 1 calc R
C13 C 0.2134(8) -0.1491(9) 0.8176(8) 0.075(3) Uani 1 1 d .
H13 H 0.2180 -0.1850 0.8656 0.090 Uiso 1 1 calc R
C14 C 0.2590(7) -0.0459(8) 0.8516(7) 0.069(2) Uani 1 1 d .
H14 H 0.2950 -0.0110 0.9230 0.083 Uiso 1 1 calc R
C15 C 0.2516(6) 0.0066(7) 0.7793(6) 0.0537(19) Uani 1 1 d .
H15 H 0.2822 0.0771 0.8028 0.064 Uiso 1 1 calc R
C16 C 0.3364(7) 0.1606(7) 0.3517(8) 0.061(2) Uani 1 1 d .
H16 H 0.3622 0.2168 0.4138 0.073 Uiso 1 1 calc R
C17 C 0.3051(8) 0.1780(8) 0.2565(8) 0.071(3) Uani 1 1 d .
H17 H 0.3091 0.2453 0.2547 0.085 Uiso 1 1 calc R
C18 C 0.2687(8) 0.0974(9) 0.1659(8) 0.076(3) Uani 1 1 d .
H18 H 0.2467 0.1091 0.1014 0.091 Uiso 1 1 calc R
C19 C 0.2638(6) -0.0024(7) 0.1683(7) 0.061(2) Uani 1 1 d .
H19 H 0.2399 -0.0579 0.1057 0.073 Uiso 1 1 calc R
C20 C 0.2948(6) -0.0191(6) 0.2650(6) 0.0514(18) Uani 1 1 d .
C21 C 0.2917(6) -0.1197(6) 0.2789(6) 0.0484(17) Uani 1 1 d .
C22 C 0.2548(7) -0.2163(7) 0.2024(7) 0.066(2) Uani 1 1 d .
H22 H 0.2306 -0.2230 0.1311 0.079 Uiso 1 1 calc R
C23 C 0.2544(8) -0.3030(7) 0.2343(7) 0.073(2) Uani 1 1 d .
H23 H 0.2293 -0.3684 0.1834 0.088 Uiso 1 1 calc R
C24 C 0.2905(7) -0.2948(6) 0.3398(7) 0.064(2) Uani 1 1 d .
H24 H 0.2892 -0.3537 0.3600 0.077 Uiso 1 1 calc R
C25 C 0.3286(6) -0.1970(6) 0.4150(6) 0.0515(18) Uani 1 1 d .
C26 C 0.3687(6) -0.1680(6) 0.5309(6) 0.0468(17) Uani 1 1 d .
C27 C 0.3788(6) -0.2386(7) 0.5856(6) 0.0569(19) Uani 1 1 d .
H27 H 0.3562 -0.3094 0.5494 0.068 Uiso 1 1 calc R
C28 C 0.4230(7) -0.2021(7) 0.6948(7) 0.063(2) Uani 1 1 d .
H28 H 0.4299 -0.2484 0.7325 0.075 Uiso 1 1 calc R
C29 C 0.4563(7) -0.0989(7) 0.7465(7) 0.057(2) Uani 1 1 d .
H29 H 0.4872 -0.0740 0.8197 0.069 Uiso 1 1 calc R
C30 C 0.4440(6) -0.0301(6) 0.6896(6) 0.0490(18) Uani 1 1 d .
H30 H 0.4666 0.0408 0.7252 0.059 Uiso 1 1 calc R
C31 C 0.3585(6) 0.2077(5) 0.6492(6) 0.0500(18) Uani 1 1 d .
C32 C 0.4135(8) 0.3154(6) 0.7233(7) 0.076(3) Uani 1 1 d .
H32A H 0.4841 0.3166 0.7615 0.114 Uiso 1 1 calc R
H32B H 0.3775 0.3361 0.7723 0.114 Uiso 1 1 calc R
H32C H 0.4139 0.3623 0.6836 0.114 Uiso 1 1 calc R
S1 S 0.00415(19) 0.2574(2) 0.04291(18) 0.0701(6) Uani 1 1 d .
S2 S 0.53622(18) 0.18175(18) 0.97079(17) 0.0656(6) Uani 1 1 d .
S3 S 0.1920(2) 0.4350(2) 0.4704(2) 0.0762(7) Uani 1 1 d .
F1 F -0.0241(10) 0.3839(8) 0.1987(8) 0.195(5) Uani 1 1 d .
F2 F -0.0910(14) 0.4009(12) 0.0426(12) 0.244(7) Uani 1 1 d .
F3 F 0.0762(12) 0.4527(8) 0.1343(9) 0.223(6) Uani 1 1 d .
F4 F 0.6778(7) 0.3384(6) 1.1142(7) 0.161(4) Uani 1 1 d .
F5 F 0.5440(7) 0.3777(6) 1.0406(8) 0.137(3) Uani 1 1 d .
F6 F 0.6446(7) 0.3436(6) 0.9585(8) 0.151(3) Uani 1 1 d .
F7 F 0.2052(6) 0.4122(7) 0.6529(6) 0.125(2) Uani 1 1 d .
F8 F 0.1677(10) 0.5508(8) 0.6356(7) 0.182(5) Uani 1 1 d .
F9 F 0.3246(7) 0.5334(7) 0.6604(7) 0.139(3) Uani 1 1 d .
C33 C -0.0029(13) 0.3831(12) 0.1125(10) 0.114(4) Uani 1 1 d .
C34 C 0.6032(10) 0.3181(9) 1.0274(9) 0.088(3) Uani 1 1 d .
C35 C 0.2236(10) 0.4878(10) 0.6116(10) 0.094(3) Uani 1 1 d .
O2 O 0.0935(9) 0.2444(11) 0.1170(9) 0.163(5) Uani 1 1 d .
O3 O -0.0937(7) 0.1935(8) 0.0290(7) 0.137(4) Uani 1 1 d .
O4 O 0.0178(8) 0.2692(7) -0.0498(6) 0.106(3) Uani 1 1 d .
O5 O 0.4975(8) 0.1664(7) 1.0512(7) 0.118(3) Uani 1 1 d .
O6 O 0.4588(6) 0.1764(6) 0.8774(5) 0.096(2) Uani 1 1 d .
O7 O 0.6135(6) 0.1274(6) 0.9544(7) 0.107(3) Uani 1 1 d .
O8 O 0.2593(7) 0.3644(6) 0.4631(8) 0.113(3) Uani 1 1 d .
O9 O 0.0852(6) 0.3858(7) 0.4308(7) 0.119(3) Uani 1 1 d .
O10 O 0.2255(7) 0.5248(6) 0.4442(7) 0.106(3) Uani 1 1 d .
O11 O 0.2144(7) 0.2504(8) 0.8344(8) 0.125(3) Uani 1 1 d .
C36 C 0.2542(18) 0.4178(12) 0.9420(16) 0.220(12) Uani 1 1 d .
H36A H 0.2216 0.4258 0.8750 0.330 Uiso 1 1 calc R
H36B H 0.3257 0.4567 0.9714 0.330 Uiso 1 1 calc R
H36C H 0.2177 0.4427 0.9892 0.330 Uiso 1 1 calc R
C37 C 0.2509(10) 0.3125(11) 0.9282(11) 0.102(4) Uani 1 1 d .
C38 C 0.2984(15) 0.2915(18) 1.0226(15) 0.201(12) Uani 1 1 d .
H38A H 0.2947 0.2187 1.0065 0.301 Uiso 1 1 calc R
H38B H 0.2623 0.3123 1.0714 0.301 Uiso 1 1 calc R
H38C H 0.3702 0.3293 1.0536 0.301 Uiso 1 1 calc R
O12 O 0.5111(18) 0.377(2) 0.5377(19) 0.155(8) Uiso 0.50 1 d P
C39 C 0.559(3) 0.544(3) 0.645(3) 0.158(13) Uiso 0.50 1 d P
C40 C 0.525(2) 0.469(3) 0.558(3) 0.105(8) Uiso 0.50 1 d P
C41 C 0.491(3) 0.471(4) 0.464(3) 0.153(14) Uiso 0.50 1 d P

loop_
_atom_site_aniso_label
_atom_site_aniso_U_11
_atom_site_aniso_U_22
_atom_site_aniso_U_33
_atom_site_aniso_U_23
_atom_site_aniso_U_13
_atom_site_aniso_U_12
Pt1 0.04475(18) 0.04315(18) 0.04253(17) 0.01695(13) 0.01672(12) 0.01044(12)
Pt2 0.04486(18) 0.04593(18) 0.04247(18) 0.01440(13) 0.01775(12) 0.00707(12)
O1 0.069(4) 0.053(3) 0.063(4) 0.009(3) 0.028(3) 0.003(3)
N1 0.041(3) 0.061(4) 0.048(4) 0.019(3) 0.018(3) 0.014(3)
N2 0.046(3) 0.042(3) 0.051(4) 0.022(3) 0.017(3) 0.012(2)
N3 0.047(4) 0.050(4) 0.057(4) 0.022(3) 0.025(3) 0.015(3)
N4 0.050(4) 0.052(4) 0.058(4) 0.022(3) 0.023(3) 0.008(3)
N5 0.035(3) 0.051(4) 0.044(3) 0.016(3) 0.020(2) 0.011(2)
N6 0.048(3) 0.041(3) 0.051(4) 0.012(3) 0.023(3) 0.009(3)
N7 0.073(4) 0.040(3) 0.043(4) 0.011(3) 0.015(3) 0.006(3)
C1 0.065(5) 0.047(4) 0.055(5) 0.030(4) 0.019(4) 0.016(4)
C2 0.065(5) 0.068(6) 0.071(6) 0.037(5) 0.030(4) 0.026(4)
C3 0.082(6) 0.082(7) 0.047(5) 0.032(5) 0.023(4) 0.025(5)
C4 0.054(4) 0.063(5) 0.046(4) 0.022(4) 0.008(3) 0.006(4)
C5 0.043(4) 0.048(4) 0.056(5) 0.015(4) 0.019(3) 0.007(3)
C6 0.046(4) 0.057(5) 0.049(4) 0.021(4) 0.017(3) 0.008(3)
C7 0.077(6) 0.052(5) 0.045(4) 0.012(4) 0.014(4) 0.000(4)
C8 0.096(7) 0.041(5) 0.066(6) 0.005(4) 0.019(5) -0.009(4)
C9 0.067(5) 0.048(5) 0.077(6) 0.025(4) 0.031(4) 0.001(4)
C10 0.046(4) 0.052(5) 0.054(5) 0.024(4) 0.022(3) 0.014(3)
C11 0.055(5) 0.056(5) 0.056(5) 0.028(4) 0.031(4) 0.017(4)
C12 0.060(5) 0.067(5) 0.068(6) 0.035(5) 0.030(4) 0.029(4)
C13 0.091(7) 0.098(8) 0.070(6) 0.054(6) 0.043(5) 0.044(6)
C14 0.073(6) 0.088(7) 0.051(5) 0.028(5) 0.022(4) 0.024(5)
C15 0.044(4) 0.079(6) 0.043(4) 0.025(4) 0.016(3) 0.014(4)
C16 0.064(5) 0.060(5) 0.071(6) 0.036(5) 0.028(4) 0.013(4)
C17 0.075(6) 0.069(6) 0.089(7) 0.043(6) 0.038(5) 0.025(5)
C18 0.090(7) 0.096(8) 0.062(6) 0.050(6) 0.028(5) 0.033(6)
C19 0.058(5) 0.079(6) 0.053(5) 0.030(4) 0.018(4) 0.024(4)
C20 0.050(4) 0.059(5) 0.049(4) 0.018(4) 0.022(3) 0.012(3)
C21 0.052(4) 0.052(4) 0.042(4) 0.015(3) 0.017(3) 0.011(3)
C22 0.079(6) 0.071(6) 0.042(5) 0.012(4) 0.019(4) 0.015(4)
C23 0.103(7) 0.057(5) 0.053(5) 0.010(4) 0.027(5) 0.014(5)
C24 0.089(6) 0.047(5) 0.052(5) 0.011(4) 0.023(4) 0.015(4)
C25 0.057(5) 0.054(5) 0.050(5) 0.023(4) 0.019(3) 0.020(3)
C26 0.046(4) 0.050(4) 0.047(4) 0.014(3) 0.020(3) 0.016(3)
C27 0.067(5) 0.055(5) 0.060(5) 0.026(4) 0.030(4) 0.019(4)
C28 0.068(5) 0.080(7) 0.055(5) 0.035(5) 0.026(4) 0.030(5)
C29 0.053(5) 0.077(6) 0.045(5) 0.022(4) 0.017(4) 0.023(4)
C30 0.044(4) 0.062(5) 0.040(4) 0.019(4) 0.010(3) 0.016(3)
C31 0.060(5) 0.036(4) 0.044(4) 0.016(3) 0.006(3) -0.002(3)
C32 0.101(7) 0.048(5) 0.061(6) 0.017(4) 0.010(5) 0.006(5)
S1 0.0783(15) 0.0791(16) 0.0586(13) 0.0291(12) 0.0266(11) 0.0162(12)
S2 0.0725(14) 0.0659(14) 0.0511(12) 0.0196(10) 0.0097(10) 0.0171(11)
S3 0.0852(17) 0.0612(14) 0.0826(17) 0.0227(12) 0.0355(13) 0.0061(12)
F1 0.295(14) 0.186(10) 0.107(7) 0.006(6) 0.113(9) 0.053(9)
F2 0.34(2) 0.255(16) 0.207(13) 0.087(12) 0.121(13) 0.215(16)
F3 0.316(16) 0.100(7) 0.175(11) -0.008(7) 0.076(11) -0.069(9)
F4 0.147(7) 0.115(6) 0.122(7) -0.014(5) -0.039(5) 0.006(5)
F5 0.128(6) 0.084(5) 0.194(9) 0.022(5) 0.059(6) 0.042(4)
F6 0.170(8) 0.102(6) 0.162(8) 0.015(5) 0.083(7) -0.024(5)
F7 0.118(5) 0.159(7) 0.123(6) 0.087(6) 0.041(4) 0.030(5)
F8 0.298(13) 0.190(9) 0.101(6) 0.040(6) 0.083(7) 0.170(10)
F9 0.139(7) 0.130(7) 0.104(6) 0.027(5) 0.007(5) -0.015(5)
C33 0.142(12) 0.111(11) 0.072(8) 0.018(7) 0.033(8) 0.008(9)
C34 0.090(8) 0.088(8) 0.071(7) 0.014(6) 0.015(6) 0.017(6)
C35 0.118(10) 0.090(8) 0.095(9) 0.041(7) 0.044(7) 0.055(7)
O2 0.151(9) 0.268(14) 0.157(10) 0.152(10) 0.066(7) 0.131(9)
O3 0.123(7) 0.149(8) 0.106(7) 0.015(6) 0.049(5) -0.037(6)
O4 0.150(8) 0.119(7) 0.064(5) 0.036(5) 0.055(5) 0.030(6)
O5 0.163(8) 0.114(7) 0.100(6) 0.059(6) 0.059(6) 0.027(6)
O6 0.099(5) 0.089(5) 0.065(4) 0.027(4) -0.012(4) -0.001(4)
O7 0.095(5) 0.095(6) 0.112(6) 0.009(5) 0.023(4) 0.039(4)
O8 0.130(7) 0.072(5) 0.161(8) 0.027(5) 0.087(6) 0.038(5)
O9 0.079(5) 0.154(8) 0.103(6) 0.032(6) 0.028(4) -0.015(5)
O10 0.152(8) 0.069(5) 0.092(6) 0.034(4) 0.038(5) -0.002(5)
O11 0.119(7) 0.133(8) 0.130(8) 0.026(7) 0.064(6) 0.041(6)
C36 0.38(4) 0.080(12) 0.22(2) 0.029(13) 0.16(2) 0.011(15)
C37 0.098(9) 0.098(10) 0.100(10) 0.009(8) 0.049(7) 0.003(7)
C38 0.185(19) 0.37(3) 0.20(2) 0.21(2) 0.149(17) 0.16(2)

loop_
_atom_type_symbol
_atom_type_description
_atom_type_scat_dispersion_imag
_atom_type_scat_source
Pt Pt 8.3905 'International Tables Vol C Tables 4.2.6.8 and 6.1.1.4'
N N 0.0033 'International Tables Vol C Tables 4.2.6.8 and 6.1.1.4'
C C 0.0016 'International Tables Vol C Tables 4.2.6.8 and 6.1.1.4'
S S 0.1234 'International Tables Vol C Tables 4.2.6.8 and 6.1.1.4'
F F 0.0103 'International Tables Vol C Tables 4.2.6.8 and 6.1.1.4'
O O 0.0060 'International Tables Vol C Tables 4.2.6.8 and 6.1.1.4'
H H 0.0000 'International Tables Vol C Tables 4.2.6.8 and 6.1.1.4'

loop_
_geom_angle_atom_site_label_1
_geom_angle_atom_site_label_2
_geom_angle_atom_site_label_3
_geom_angle
_geom_angle_site_symmetry_1
_geom_angle_site_symmetry_3
N2 Pt1 N1 81.5(3) . .
N2 Pt1 N3 80.4(3) . .
N1 Pt1 N3 161.5(3) . .
N2 Pt1 N7 175.5(2) . .
N1 Pt1 N7 99.2(3) . .
N3 Pt1 N7 99.1(3) . .
N2 Pt1 Pt2 98.70(17) . .
N1 Pt1 Pt2 81.58(16) . .
N3 Pt1 Pt2 104.87(17) . .
N7 Pt1 Pt2 77.10(19) . .
N5 Pt2 N4 81.4(3) . .
N5 Pt2 O1 178.3(2) . .
N4 Pt2 O1 97.1(3) . .
N5 Pt2 N6 81.6(2) . .
N4 Pt2 N6 162.8(3) . .
O1 Pt2 N6 99.8(2) . .
N5 Pt2 Pt1 101.48(15) . .
N4 Pt2 Pt1 104.55(18) . .
O1 Pt2 Pt1 79.70(16) . .
N6 Pt2 Pt1 81.43(16) . .
C31 O1 Pt2 127.5(5) . .
C1 N1 C5 120.1(7) . .
C1 N1 Pt1 127.6(5) . .
C5 N1 Pt1 112.3(5) . .
C10 N2 C6 123.3(7) . .
C10 N2 Pt1 118.6(5) . .
C6 N2 Pt1 116.7(5) . .
C11 N3 C15 119.1(7) . .
C11 N3 Pt1 113.8(5) . .
C15 N3 Pt1 126.9(6) . .
C16 N4 C20 119.4(7) . .
C16 N4 Pt2 128.8(6) . .
C20 N4 Pt2 111.8(5) . .
C21 N5 C25 123.8(6) . .
C21 N5 Pt2 118.5(5) . .
C25 N5 Pt2 117.4(5) . .
C30 N6 C26 120.3(7) . .
C30 N6 Pt2 127.2(5) . .
C26 N6 Pt2 112.5(5) . .
C31 N7 Pt1 129.5(5) . .
C31 N7 H7A 104.9 . .
Pt1 N7 H7A 104.9 . .
N1 C1 C2 120.6(8) . .
N1 C1 H1 119.7 . .
C2 C1 H1 119.7 . .
C1 C2 C3 120.6(8) . .
C1 C2 H2 119.7 . .
C3 C2 H2 119.7 . .
C2 C3 C4 119.2(8) . .
C2 C3 H3 120.4 . .
C4 C3 H3 120.4 . .
C5 C4 C3 119.8(8) . .
C5 C4 H4 120.1 . .
C3 C4 H4 120.1 . .
C4 C5 N1 119.7(7) . .
C4 C5 C6 124.9(7) . .
N1 C5 C6 115.5(7) . .
C7 C6 N2 118.4(7) . .
C7 C6 C5 128.9(7) . .
N2 C6 C5 112.7(7) . .
C6 C7 C8 119.0(8) . .
C6 C7 H7 120.5 . .
C8 C7 H7 120.5 . .
C7 C8 C9 121.9(8) . .
C7 C8 H8 119.1 . .
C9 C8 H8 119.1 . .
C10 C9 C8 117.4(8) . .
C10 C9 H9 121.3 . .
C8 C9 H9 121.3 . .
N2 C10 C9 120.0(7) . .
N2 C10 C11 111.8(7) . .
C9 C10 C11 128.2(7) . .
N3 C11 C12 121.7(8) . .
N3 C11 C10 114.5(7) . .
C12 C11 C10 123.8(8) . .
C11 C12 C13 119.1(9) . .
C11 C12 H12 120.5 . .
C13 C12 H12 120.5 . .
C14 C13 C12 119.4(8) . .
C14 C13 H13 120.3 . .
C12 C13 H13 120.3 . .
C13 C14 C15 119.7(9) . .
C13 C14 H14 120.1 . .
C15 C14 H14 120.1 . .
N3 C15 C14 120.9(9) . .
N3 C15 H15 119.5 . .
C14 C15 H15 119.5 . .
N4 C16 C17 121.8(9) . .
N4 C16 H16 119.1 . .
C17 C16 H16 119.1 . .
C18 C17 C16 119.7(9) . .
C18 C17 H17 120.1 . .
C16 C17 H17 120.1 . .
C17 C18 C19 120.3(8) . .
C17 C18 H18 119.9 . .
C19 C18 H18 119.9 . .
C18 C19 C20 119.5(9) . .
C18 C19 H19 120.3 . .
C20 C19 H19 120.3 . .
C19 C20 N4 119.2(7) . .
C19 C20 C21 125.2(8) . .
N4 C20 C21 115.6(7) . .
N5 C21 C22 119.0(7) . .
N5 C21 C20 112.6(6) . .
C22 C21 C20 128.4(7) . .
C21 C22 C23 118.6(8) . .
C21 C22 H22 120.7 . .
C23 C22 H22 120.7 . .
C24 C23 C22 121.6(8) . .
C24 C23 H23 119.2 . .
C22 C23 H23 119.2 . .
C23 C24 C25 118.7(8) . .
C23 C24 H24 120.6 . .
C25 C24 H24 120.6 . .
N5 C25 C24 118.3(7) . .
N5 C25 C26 112.7(7) . .
C24 C25 C26 129.1(7) . .
N6 C26 C27 120.3(7) . .
N6 C26 C25 115.4(7) . .
C27 C26 C25 124.2(7) . .
C28 C27 C26 119.1(8) . .
C28 C27 H27 120.4 . .
C26 C27 H27 120.4 . .
C29 C28 C27 119.8(8) . .
C29 C28 H28 120.1 . .
C27 C28 H28 120.1 . .
C28 C29 C30 119.7(8) . .
C28 C29 H29 120.1 . .
C30 C29 H29 120.1 . .
N6 C30 C29 120.7(8) . .
N6 C30 H30 119.6 . .
C29 C30 H30 119.6 . .
O1 C31 N7 125.9(7) . .
O1 C31 C32 114.3(7) . .
N7 C31 C32 119.7(8) . .
C31 C32 H32A 109.5 . .
C31 C32 H32B 109.5 . .
H32A C32 H32B 109.5 . .
C31 C32 H32C 109.5 . .
H32A C32 H32C 109.5 . .
H32B C32 H32C 109.5 . .
O4 S1 O3 115.7(6) . .
O4 S1 O2 115.7(6) . .
O3 S1 O2 115.2(7) . .
O4 S1 C33 103.0(6) . .
O3 S1 C33 103.2(7) . .
O2 S1 C33 100.9(8) . .
O6 S2 O7 114.3(5) . .
O6 S2 O5 114.5(6) . .
O7 S2 O5 114.8(6) . .
O6 S2 C34 103.5(5) . .
O7 S2 C34 105.9(5) . .
O5 S2 C34 101.7(6) . .
O9 S3 O10 118.9(6) . .
O9 S3 O8 113.7(6) . .
O10 S3 O8 112.8(5) . .
O9 S3 C35 105.2(5) . .
O10 S3 C35 102.1(5) . .
O8 S3 C35 101.4(5) . .
F3 C33 F1 110.0(13) . .
F3 C33 F2 110.0(15) . .
F1 C33 F2 107.1(14) . .
F3 C33 S1 114.4(13) . .
F1 C33 S1 111.1(11) . .
F2 C33 S1 103.8(10) . .
F5 C34 F4 109.2(11) . .
F5 C34 F6 104.8(11) . .
F4 C34 F6 107.5(12) . .
F5 C34 S2 114.0(9) . .
F4 C34 S2 112.7(9) . .
F6 C34 S2 108.2(8) . .
F8 C35 F9 110.3(13) . .
F8 C35 F7 106.7(11) . .
F9 C35 F7 105.1(10) . .
F8 C35 S3 111.6(9) . .
F9 C35 S3 111.8(9) . .
F7 C35 S3 111.0(9) . .
C37 C36 H36A 109.5 . .
C37 C36 H36B 109.5 . .
H36A C36 H36B 109.5 . .
C37 C36 H36C 109.5 . .
H36A C36 H36C 109.5 . .
H36B C36 H36C 109.5 . .
O11 C37 C36 117.1(16) . .
O11 C37 C38 128.2(16) . .
C36 C37 C38 114.4(16) . .
C37 C38 H38A 109.5 . .
C37 C38 H38B 109.5 . .
H38A C38 H38B 109.5 . .
C37 C38 H38C 109.5 . .
H38A C38 H38C 109.5 . .
H38B C38 H38C 109.5 . .
C40 O12 C41 42.4(18) . .
C40 C39 C41 43(2) . 2_666
C41 C40 O12 149(5) 2_666 .
C41 C40 C41 53(4) 2_666 .
O12 C40 C41 98(4) . .
C41 C40 C39 77(4) 2_666 .
O12 C40 C39 133(4) . .
C41 C40 C39 129(5) . .
C41 C40 C40 30(3) 2_666 2_666
O12 C40 C40 120(3) . 2_666
C41 C40 C40 23(2) . 2_666
C39 C40 C40 107(4) . 2_666
C40 C41 C41 78(6) 2_666 2_666
C40 C41 C40 127(4) 2_666 .
C41 C41 C40 50(4) 2_666 .
C40 C41 C39 60(4) 2_666 2_666
C41 C41 C39 137(8) 2_666 2_666
C40 C41 C39 170(5) . 2_666
C40 C41 O12 164(4) 2_666 .
C41 C41 O12 89(6) 2_666 .
C40 C41 O12 40(3) . .
C39 C41 O12 131(3) 2_666 .

loop_
_geom_bond_atom_site_label_1
_geom_bond_atom_site_label_2
_geom_bond_distance
_geom_bond_site_symmetry_2
Pt1 N2 1.932(6) .
Pt1 N1 2.027(6) .
Pt1 N3 2.032(6) .
Pt1 N7 2.052(6) .
Pt1 Pt2 3.1191(8) .
Pt2 N5 1.919(6) .
Pt2 N4 2.015(7) .
Pt2 O1 2.025(6) .
Pt2 N6 2.027(6) .
O1 C31 1.289(9) .
N1 C1 1.354(10) .
N1 C5 1.377(10) .
N2 C10 1.353(9) .
N2 C6 1.375(9) .
N3 C11 1.353(10) .
N3 C15 1.354(10) .
N4 C16 1.335(10) .
N4 C20 1.389(10) .
N5 C21 1.344(9) .
N5 C25 1.364(9) .
N6 C30 1.342(10) .
N6 C26 1.355(9) .
N7 C31 1.294(9) .
N7 H7A 0.9000 .
C1 C2 1.363(12) .
C1 H1 0.9300 .
C2 C3 1.368(13) .
C2 H2 0.9300 .
C3 C4 1.387(12) .
C3 H3 0.9300 .
C4 C5 1.377(11) .
C4 H4 0.9300 .
C5 C6 1.457(10) .
C6 C7 1.372(11) .
C7 C8 1.394(12) .
C7 H7 0.9300 .
C8 C9 1.401(13) .
C8 H8 0.9300 .
C9 C10 1.379(11) .
C9 H9 0.9300 .
C10 C11 1.488(11) .
C11 C12 1.368(11) .
C12 C13 1.390(13) .
C12 H12 0.9300 .
C13 C14 1.363(14) .
C13 H13 0.9300 .
C14 C15 1.382(12) .
C14 H14 0.9300 .
C15 H15 0.9300 .
C16 C17 1.374(13) .
C16 H16 0.9300 .
C17 C18 1.346(14) .
C17 H17 0.9300 .
C18 C19 1.381(13) .
C18 H18 0.9300 .
C19 C20 1.389(11) .
C19 H19 0.9300 .
C20 C21 1.450(11) .
C21 C22 1.381(11) .
C22 C23 1.386(12) .
C22 H22 0.9300 .
C23 C24 1.381(12) .
C23 H23 0.9300 .
C24 C25 1.386(11) .
C24 H24 0.9300 .
C25 C26 1.471(10) .
C26 C27 1.392(11) .
C27 C28 1.386(12) .
C27 H27 0.9300 .
C28 C29 1.354(13) .
C28 H28 0.9300 .
C29 C30 1.392(12) .
C29 H29 0.9300 .
C30 H30 0.9300 .
C31 C32 1.503(11) .
C32 H32A 0.9600 .
C32 H32B 0.9600 .
C32 H32C 0.9600 .
S1 O4 1.408(7) .
S1 O3 1.429(8) .
S1 O2 1.431(9) .
S1 C33 1.779(15) .
S2 O6 1.405(7) .
S2 O7 1.421(7) .
S2 O5 1.424(8) .
S2 C34 1.818(12) .
S3 O9 1.404(8) .
S3 O10 1.435(8) .
S3 O8 1.441(7) .
S3 C35 1.805(13) .
F1 C33 1.314(15) .
F2 C33 1.422(18) .
F3 C33 1.247(16) .
F4 C34 1.275(13) .
F5 C34 1.254(13) .
F6 C34 1.346(14) .
F7 C35 1.348(12) .
F8 C35 1.281(12) .
F9 C35 1.329(14) .
O11 C37 1.265(14) .
C36 C37 1.407(19) .
C36 H36A 0.9600 .
C36 H36B 0.9600 .
C36 H36C 0.9600 .
C37 C38 1.42(2) .
C38 H38A 0.9600 .
C38 H38B 0.9600 .
C38 H38C 0.9600 .
O12 C40 1.20(3) .
O12 C41 1.86(6) .
C39 C40 1.27(5) .
C39 C41 1.42(6) 2_666
C40 C41 0.99(5) 2_666
C40 C41 1.27(5) .
C40 C40 2.03(6) 2_666
C41 C40 0.99(5) 2_666
C41 C41 1.03(8) 2_666
C41 C39 1.42(6) 2_666

loop_
_geom_torsion_atom_site_label_1
_geom_torsion_atom_site_label_2
_geom_torsion_atom_site_label_3
_geom_torsion_atom_site_label_4
_geom_torsion
N2 Pt1 Pt2 N5 5.6(2)
N1 Pt1 Pt2 N4 9.6(3)
N3 Pt1 Pt2 N6 8.4(2)
